data_4313190
loop_
_publ_author_name
'Srinivasan Priya'
'Maravanji S. Balakrishna'
'Joel T. Mague'
'Shaikh M. Mobin'

_publ_section_title
;
 Insertion of Carbon Fragments into P(III)-N Bonds in Aminophosphines and
 Aminobis(phosphines): Synthesis, Reactivity, and Coordination Chemistry
 of Resulting Phosphine Oxide Derivatives. Crystal and Molecular
 Structures of (Ph2P(O)CH2)2NR (R = Me,nPr,nBu), Ph2P(O)CH(OH)nPr, and
 cis-[MoO2Cl2{(Ph2P(O)CH2)2NEt-\kO,\kO}]
;
_journal_name_full 'Inorganic Chemistry'
_journal_page_first 1272
_journal_page_last 1281
_journal_paper_doi 10.1021/ic026118t
_journal_volume 42
_journal_year 2003
_chemical_formula_sum 'C28.3 H29.6 Cl2.6 Mo N O4 P2'
_chemical_formula_weight 697.78
_chemical_name_systematic
; 
 ? 
;
_space_group_IT_number 61
_symmetry_cell_setting orthorhombic
_symmetry_space_group_name_Hall '-P 2ac 2ab'
_symmetry_space_group_name_H-M 'P b c a'
_atom_sites_solution_hydrogens geom
_atom_sites_solution_primary Patterson
_atom_sites_solution_secondary difmap
_audit_creation_method SHELXL-97
_cell_angle_alpha 90.00
_cell_angle_beta 90.00
_cell_angle_gamma 90.00
_cell_formula_units_Z 8
_cell_length_a 16.822(8)
_cell_length_b 16.191(11)
_cell_length_c 23.722(13)
_cell_measurement_reflns_used 24
_cell_measurement_temperature 293(2)
_cell_measurement_theta_max 20.15
_cell_measurement_theta_min 15.45
_cell_volume 6461(6)
_computing_cell_refinement 'CAD-4 Software (Enraf-Nonius, 1989)'
_computing_data_collection 'CAD-4 Software (Enraf-Nonius, 1989)'
_computing_molecular_graphics 'SHELXTL (Bruker AXS, 1997)'
_computing_publication_material 'SHELXTL (Bruker AXS, 1997)'
_computing_structure_refinement 'SHELXL-97 (Sheldrick, 1997)'
_computing_structure_solution 'SHELXS-97 (Sheldrick, 1990)'
_diffrn_ambient_temperature 293(2)
_diffrn_measured_fraction_theta_full 0.997
_diffrn_measured_fraction_theta_max 0.997
_diffrn_measurement_device_type 'Enraf-Nonius CAD-4'
_diffrn_measurement_method '\q/2\q scans'
_diffrn_radiation_monochromator graphite
_diffrn_radiation_source 'fine-focus sealed tube'
_diffrn_radiation_type MoK\a
_diffrn_radiation_wavelength 0.71073
_diffrn_reflns_av_R_equivalents 0.0939
_diffrn_reflns_av_sigmaI/netI 0.1088
_diffrn_reflns_limit_h_max 17
_diffrn_reflns_limit_h_min 0
_diffrn_reflns_limit_k_max 0
_diffrn_reflns_limit_k_min -17
_diffrn_reflns_limit_l_max 25
_diffrn_reflns_limit_l_min -25
_diffrn_reflns_number 7921
_diffrn_reflns_theta_full 22.16
_diffrn_reflns_theta_max 22.16
_diffrn_reflns_theta_min 1.72
_diffrn_standards_decay_% 7.4
_diffrn_standards_interval_time 120
_diffrn_standards_number 2
_exptl_absorpt_coefficient_mu 0.752
_exptl_absorpt_correction_type none
_exptl_crystal_colour yellow
_exptl_crystal_density_diffrn 1.435
_exptl_crystal_density_method 'not measured'
_exptl_crystal_description block
_exptl_crystal_F_000 2837
_exptl_crystal_size_max 0.43
_exptl_crystal_size_mid 0.26
_exptl_crystal_size_min 0.26
_refine_diff_density_max 1.352
_refine_diff_density_min -0.569
_refine_diff_density_rms 0.122
_refine_ls_extinction_method none
_refine_ls_goodness_of_fit_ref 1.067
_refine_ls_hydrogen_treatment constr
_refine_ls_matrix_type full
_refine_ls_number_parameters 365
_refine_ls_number_reflns 4036
_refine_ls_number_restraints 1
_refine_ls_restrained_S_all 1.067
_refine_ls_R_factor_all 0.1487
_refine_ls_R_factor_gt 0.0687
_refine_ls_shift/su_max 0.072
_refine_ls_shift/su_mean 0.003
_refine_ls_structure_factor_coef Fsqd
_refine_ls_weighting_details 'calc w=1/[\s^2^(Fo^2^)+(0.1431P)^2^+0.0000P] where P=(Fo^2^+2Fc^2^)/3'
_refine_ls_weighting_scheme calc
_refine_ls_wR_factor_gt 0.2029
_refine_ls_wR_factor_ref 0.2378
_reflns_number_gt 2203
_reflns_number_total 4036
_reflns_threshold_expression >2sigma(I)
_cod_data_source_file ic026118t_s5.cif
_cod_data_source_block msb124
_cod_depositor_comments
;
The following automatic conversions were performed:

'_symmetry_cell_setting' value 'Orthorhombic' changed to
'orthorhombic' according to the built-in table from CIF Core
dictionary named 'cif_core.dic' version 2.4.1 from 2010-06-29.

Automatic conversion script
Id: cif_fix_values 1646 2011-03-28 12:23:43Z adriana 
;
_cod_original_formula_sum 'C28.30 H29.60 Cl2.60 Mo N O4 P2'
_cod_database_code 4313190
_computing_data-reduction 'XCAD4 (Harms, 1996)'

loop_
_symmetry_equiv_pos_as_xyz
'x, y, z'
'-x+1/2, -y, z+1/2'
'-x, y+1/2, -z+1/2'
'x+1/2, -y+1/2, -z'
'-x, -y, -z'
'x-1/2, y, -z-1/2'
'x, -y-1/2, z-1/2'
'-x-1/2, y-1/2, z'

loop_
_atom_site_label
_atom_site_type_symbol
_atom_site_fract_x
_atom_site_fract_y
_atom_site_fract_z
_atom_site_U_iso_or_equiv
_atom_site_adp_type
_atom_site_occupancy
_atom_site_symmetry_multiplicity
_atom_site_calc_flag
_atom_site_refinement_flags
_atom_site_disorder_assembly
_atom_site_disorder_group
Mo Mo 0.36369(5) 0.72476(6) 0.41306(5) 0.0555(4) Uani 1 1 d . . .
Cl1 Cl 0.3859(2) 0.6455(2) 0.49735(15) 0.0851(11) Uani 1 1 d . . .
Cl2 Cl 0.3749(2) 0.7988(2) 0.32686(16) 0.0895(12) Uani 1 1 d . . .
P1 P 0.49674(17) 0.56385(16) 0.37102(12) 0.0460(7) Uani 1 1 d . . .
P2 P 0.56457(17) 0.78603(17) 0.44984(13) 0.0504(8) Uani 1 1 d . . .
O1 O 0.4398(4) 0.6340(4) 0.3728(3) 0.058(2) Uani 1 1 d . . .
O2 O 0.4815(4) 0.7729(4) 0.4291(3) 0.057(2) Uani 1 1 d . . .
O3 O 0.3231(5) 0.8034(5) 0.4479(4) 0.088(3) Uani 1 1 d . . .
O4 O 0.2840(5) 0.6702(6) 0.3930(4) 0.084(3) Uani 1 1 d . . .
N N 0.6185(5) 0.6307(5) 0.4301(4) 0.053(2) Uani 1 1 d . . .
C1 C 0.5554(7) 0.5722(6) 0.3081(4) 0.050(3) Uani 1 1 d . . .
C2 C 0.5782(10) 0.6496(8) 0.2930(6) 0.089(5) Uani 1 1 d . . .
H2 H 0.5585 0.6954 0.3121 0.107 Uiso 1 1 calc R . .
C3 C 0.6306(13) 0.6595(10) 0.2494(7) 0.132(8) Uani 1 1 d . . .
H3 H 0.6492 0.7121 0.2406 0.159 Uiso 1 1 calc R . .
C4 C 0.6564(11) 0.5918(12) 0.2178(7) 0.113(6) Uani 1 1 d . . .
H4 H 0.6899 0.5993 0.1870 0.136 Uiso 1 1 calc R . .
C5 C 0.6322(10) 0.5160(11) 0.2325(7) 0.100(5) Uani 1 1 d . . .
H5 H 0.6501 0.4706 0.2121 0.120 Uiso 1 1 calc R . .
C6 C 0.5800(7) 0.5037(7) 0.2784(5) 0.059(3) Uani 1 1 d . . .
H6 H 0.5628 0.4511 0.2883 0.071 Uiso 1 1 calc R . .
C7 C 0.4451(6) 0.4668(7) 0.3707(4) 0.049(3) Uani 1 1 d . . .
C8 C 0.3629(7) 0.4706(8) 0.3654(6) 0.073(4) Uani 1 1 d . . .
H8 H 0.3372 0.5214 0.3628 0.088 Uiso 1 1 calc R . .
C9 C 0.3195(8) 0.3972(9) 0.3641(6) 0.086(4) Uani 1 1 d . . .
H9 H 0.2646 0.3992 0.3598 0.103 Uiso 1 1 calc R . .
C10 C 0.3561(9) 0.3233(10) 0.3691(5) 0.076(4) Uani 1 1 d . . .
H10 H 0.3265 0.2749 0.3669 0.092 Uiso 1 1 calc R . .
C11 C 0.4385(10) 0.3191(8) 0.3775(5) 0.080(4) Uani 1 1 d . . .
H11 H 0.4636 0.2685 0.3827 0.096 Uiso 1 1 calc R . .
C12 C 0.4824(8) 0.3927(7) 0.3778(5) 0.070(4) Uani 1 1 d . . .
H12 H 0.5372 0.3909 0.3828 0.084 Uiso 1 1 calc R . .
C13 C 0.6239(8) 0.8278(7) 0.3938(6) 0.068(4) Uani 1 1 d . . .
C14 C 0.5837(10) 0.8538(8) 0.3465(6) 0.085(4) Uani 1 1 d . . .
H14 H 0.5287 0.8532 0.3422 0.102 Uiso 1 1 calc R . .
C15 C 0.641(2) 0.8831(12) 0.3030(7) 0.176(13) Uani 1 1 d . . .
H15 H 0.6185 0.9046 0.2705 0.211 Uiso 1 1 calc R . .
C16 C 0.7217(17) 0.883(2) 0.3036(18) 0.205(16) Uani 1 1 d . . .
H16 H 0.7533 0.8969 0.2728 0.246 Uiso 1 1 calc R . .
C17 C 0.7492(15) 0.8620(17) 0.3521(11) 0.151(9) Uani 1 1 d . . .
H17 H 0.8037 0.8675 0.3576 0.181 Uiso 1 1 calc R . .
C18 C 0.7051(8) 0.8318(9) 0.3967(6) 0.087(4) Uani 1 1 d . . .
H18 H 0.7309 0.8140 0.4291 0.104 Uiso 1 1 calc R . .
C19 C 0.5664(7) 0.8585(6) 0.5066(5) 0.058(3) Uani 1 1 d . . .
C20 C 0.4961(10) 0.8836(8) 0.5288(6) 0.083(4) Uani 1 1 d . . .
H20 H 0.4493 0.8598 0.5156 0.099 Uiso 1 1 calc R . .
C21 C 0.4914(12) 0.9441(12) 0.5709(7) 0.127(7) Uani 1 1 d . . .
H21 H 0.4433 0.9596 0.5871 0.153 Uiso 1 1 calc R . .
C22 C 0.5645(13) 0.9800(10) 0.5872(7) 0.115(7) Uani 1 1 d . . .
H22 H 0.5647 1.0236 0.6127 0.138 Uiso 1 1 calc R . .
C23 C 0.6301(10) 0.9536(11) 0.5674(8) 0.106(6) Uani 1 1 d . . .
H23 H 0.6776 0.9758 0.5806 0.128 Uiso 1 1 calc R . .
C24 C 0.6322(8) 0.8924(8) 0.5268(6) 0.082(4) Uani 1 1 d . . .
H24 H 0.6812 0.8746 0.5133 0.098 Uiso 1 1 calc R . .
C25 C 0.5636(6) 0.5629(6) 0.4311(5) 0.053(3) Uani 1 1 d . . .
H25A H 0.5326 0.5654 0.4655 0.063 Uiso 1 1 calc R . .
H25B H 0.5931 0.5114 0.4312 0.063 Uiso 1 1 calc R . .
C26 C 0.6101(7) 0.6911(6) 0.4746(5) 0.056(3) Uani 1 1 d . . .
H26A H 0.6621 0.7034 0.4901 0.067 Uiso 1 1 calc R . .
H26B H 0.5778 0.6679 0.5045 0.067 Uiso 1 1 calc R . .
C27 C 0.6981(8) 0.6058(9) 0.4159(8) 0.096(5) Uani 1 1 d . . .
H27A H 0.6960 0.5751 0.3808 0.116 Uiso 1 1 calc R . .
H27B H 0.7291 0.6553 0.4089 0.116 Uiso 1 1 calc R . .
C28 C 0.7391(9) 0.5575(10) 0.4558(8) 0.127(7) Uani 1 1 d . . .
H28A H 0.7580 0.5923 0.4857 0.152 Uiso 1 1 calc R . .
H28B H 0.7834 0.5308 0.4379 0.152 Uiso 1 1 calc R . .
H28C H 0.7038 0.5165 0.4709 0.152 Uiso 1 1 calc R . .
Cl3 Cl 0.6153(9) 0.2157(8) 0.3553(9) 0.130(6) Uani 0.30 1 d PD . .
Cl4 Cl 0.6434(10) 0.0806(8) 0.2844(6) 0.116(5) Uani 0.30 1 d PD . .
C29 C 0.603(4) 0.165(3) 0.299(2) 0.140 Uiso 0.30 1 d PD . .
H29A H 0.5458 0.1554 0.2966 0.168 Uiso 0.30 1 calc PR . .
H29B H 0.6159 0.2025 0.2688 0.168 Uiso 0.30 1 calc PR . .

loop_
_atom_site_aniso_label
_atom_site_aniso_U_11
_atom_site_aniso_U_22
_atom_site_aniso_U_33
_atom_site_aniso_U_23
_atom_site_aniso_U_13
_atom_site_aniso_U_12
Mo 0.0420(6) 0.0538(6) 0.0706(7) -0.0072(5) -0.0018(5) 0.0090(5)
Cl1 0.071(2) 0.112(3) 0.073(2) 0.023(2) 0.0094(18) 0.000(2)
Cl2 0.088(3) 0.083(2) 0.098(3) 0.029(2) -0.019(2) 0.016(2)
P1 0.0458(16) 0.0363(14) 0.0557(18) -0.0018(13) -0.0020(14) 0.0000(13)
P2 0.0543(18) 0.0425(15) 0.0544(18) -0.0008(14) -0.0020(15) -0.0050(14)
O1 0.058(5) 0.050(4) 0.067(5) -0.005(4) 0.001(4) 0.010(4)
O2 0.050(4) 0.058(5) 0.064(5) -0.005(4) -0.006(4) -0.002(4)
O3 0.071(6) 0.082(6) 0.112(7) -0.043(6) -0.007(6) 0.033(5)
O4 0.051(5) 0.098(7) 0.104(7) -0.010(6) -0.009(5) 0.004(5)
N 0.044(5) 0.042(5) 0.074(7) -0.005(5) 0.001(5) -0.008(4)
C1 0.063(7) 0.046(6) 0.040(6) 0.001(6) -0.002(6) -0.009(6)
C2 0.140(14) 0.064(9) 0.063(9) -0.001(7) 0.032(9) -0.017(9)
C3 0.23(2) 0.085(11) 0.085(12) 0.011(10) 0.039(14) -0.060(13)
C4 0.141(15) 0.114(14) 0.085(12) -0.009(11) 0.047(11) -0.033(12)
C5 0.136(14) 0.092(11) 0.073(10) -0.013(9) 0.003(11) 0.017(11)
C6 0.074(8) 0.059(7) 0.045(7) -0.015(6) 0.003(6) 0.020(7)
C7 0.053(7) 0.053(7) 0.041(6) 0.004(5) 0.001(5) 0.000(6)
C8 0.058(8) 0.074(8) 0.088(10) -0.009(7) 0.007(7) -0.014(7)
C9 0.060(9) 0.085(10) 0.114(12) -0.022(10) 0.017(8) -0.022(9)
C10 0.082(11) 0.081(10) 0.066(9) -0.009(8) 0.007(8) -0.041(9)
C11 0.122(14) 0.049(7) 0.069(9) -0.007(7) 0.014(9) -0.014(9)
C12 0.084(9) 0.054(8) 0.072(9) 0.012(7) -0.001(7) -0.006(7)
C13 0.077(10) 0.053(7) 0.075(9) 0.002(7) 0.008(8) -0.021(7)
C14 0.099(11) 0.080(9) 0.077(10) 0.012(8) -0.006(9) -0.018(8)
C15 0.39(4) 0.093(13) 0.049(10) 0.007(9) 0.007(19) -0.04(2)
C16 0.12(2) 0.22(3) 0.27(4) 0.02(3) 0.03(3) -0.08(2)
C17 0.094(15) 0.19(2) 0.17(2) 0.00(2) -0.002(18) -0.049(15)
C18 0.064(9) 0.109(12) 0.087(10) 0.012(9) 0.005(8) -0.029(9)
C19 0.062(8) 0.037(6) 0.075(9) 0.000(6) -0.014(7) 0.003(6)
C20 0.096(11) 0.083(9) 0.069(9) -0.017(8) -0.006(8) 0.009(9)
C21 0.130(16) 0.163(17) 0.088(12) -0.064(12) -0.011(11) 0.030(14)
C22 0.156(18) 0.083(11) 0.105(13) -0.045(10) -0.065(14) 0.032(12)
C23 0.089(12) 0.099(12) 0.131(15) -0.049(11) -0.031(11) 0.011(10)
C24 0.076(9) 0.072(8) 0.098(10) -0.045(8) -0.026(8) 0.007(8)
C25 0.056(7) 0.048(6) 0.055(7) 0.000(5) -0.008(5) -0.010(6)
C26 0.060(7) 0.045(6) 0.063(7) -0.005(6) -0.001(6) 0.000(6)
C27 0.055(8) 0.079(10) 0.156(15) -0.020(10) 0.014(10) 0.014(8)
C28 0.068(10) 0.086(11) 0.23(2) -0.036(14) -0.035(13) 0.000(9)
Cl3 0.087(9) 0.085(9) 0.220(19) -0.048(11) -0.015(11) 0.019(7)
Cl4 0.157(13) 0.082(8) 0.109(11) -0.028(8) -0.016(10) 0.056(9)

loop_
_atom_type_symbol
_atom_type_description
_atom_type_scat_dispersion_real
_atom_type_scat_dispersion_imag
_atom_type_scat_source
C C 0.0033 0.0016 'International Tables Vol C Tables 4.2.6.8 and 6.1.1.4'
H H 0.0000 0.0000 'International Tables Vol C Tables 4.2.6.8 and 6.1.1.4'
N N 0.0061 0.0033 'International Tables Vol C Tables 4.2.6.8 and 6.1.1.4'
O O 0.0106 0.0060 'International Tables Vol C Tables 4.2.6.8 and 6.1.1.4'
P P 0.1023 0.0942 'International Tables Vol C Tables 4.2.6.8 and 6.1.1.4'
Cl Cl 0.1484 0.1585 'International Tables Vol C Tables 4.2.6.8 and 6.1.1.4'
Mo Mo -1.6832 0.6857 'International Tables Vol C Tables 4.2.6.8 and 6.1.1.4'

loop_
_geom_angle_atom_site_label_1
_geom_angle_atom_site_label_2
_geom_angle_atom_site_label_3
_geom_angle
_geom_angle_site_symmetry_1
_geom_angle_site_symmetry_3
_geom_angle_publ_flag
O3 Mo O4 102.5(4) . . ?
O3 Mo O2 90.7(4) . . ?
O4 Mo O2 166.8(4) . . ?
O3 Mo O1 168.0(4) . . ?
O4 Mo O1 89.4(4) . . ?
O2 Mo O1 77.4(3) . . ?
O3 Mo Cl2 94.2(4) . . ?
O4 Mo Cl2 94.9(3) . . ?
O2 Mo Cl2 84.1(2) . . ?
O1 Mo Cl2 85.2(2) . . ?
O3 Mo Cl1 93.4(4) . . ?
O4 Mo Cl1 94.5(3) . . ?
O2 Mo Cl1 84.5(2) . . ?
O1 Mo Cl1 85.0(2) . . ?
Cl2 Mo Cl1 166.36(13) . . ?
O1 P1 C1 108.7(5) . . ?
O1 P1 C7 110.9(5) . . ?
C1 P1 C7 109.1(5) . . ?
O1 P1 C25 112.6(5) . . ?
C1 P1 C25 108.2(5) . . ?
C7 P1 C25 107.2(5) . . ?
O2 P2 C19 110.9(5) . . ?
O2 P2 C13 109.2(6) . . ?
C19 P2 C13 107.5(6) . . ?
O2 P2 C26 112.3(5) . . ?
C19 P2 C26 107.8(5) . . ?
C13 P2 C26 108.9(6) . . ?
P1 O1 Mo 155.5(5) . . ?
P2 O2 Mo 164.6(5) . . ?
C25 N C27 112.9(9) . . ?
C25 N C26 116.2(9) . . ?
C27 N C26 116.8(10) . . ?
C2 C1 C6 121.5(11) . . ?
C2 C1 P1 116.4(9) . . ?
C6 C1 P1 122.0(8) . . ?
C1 C2 C3 119.3(13) . . ?
C2 C3 C4 120.9(14) . . ?
C5 C4 C3 119.0(15) . . ?
C4 C5 C6 121.2(15) . . ?
C1 C6 C5 117.9(12) . . ?
C12 C7 C8 120.5(11) . . ?
C12 C7 P1 123.2(9) . . ?
C8 C7 P1 116.3(9) . . ?
C7 C8 C9 119.0(13) . . ?
C10 C9 C8 120.9(13) . . ?
C9 C10 C11 120.4(12) . . ?
C12 C11 C10 118.7(14) . . ?
C7 C12 C11 120.3(13) . . ?
C18 C13 C14 121.1(13) . . ?
C18 C13 P2 122.4(11) . . ?
C14 C13 P2 116.5(11) . . ?
C13 C14 C15 109.9(17) . . ?
C16 C15 C14 130(3) . . ?
C17 C16 C15 112(3) . . ?
C16 C17 C18 126(3) . . ?
C13 C18 C17 120.9(16) . . ?
C24 C19 C20 117.6(12) . . ?
C24 C19 P2 124.0(11) . . ?
C20 C19 P2 118.3(10) . . ?
C19 C20 C21 122.3(15) . . ?
C20 C21 C22 115.6(16) . . ?
C23 C22 C21 121.1(15) . . ?
C22 C23 C24 121.3(15) . . ?
C19 C24 C23 121.9(14) . . ?
N C25 P1 112.3(7) . . ?
N C26 P2 112.2(8) . . ?
C28 C27 N 117.0(14) . . ?
Cl4 C29 Cl3 126(4) . . ?

loop_
_geom_bond_atom_site_label_1
_geom_bond_atom_site_label_2
_geom_bond_distance
_geom_bond_site_symmetry_2
_geom_bond_publ_flag
Mo O3 1.664(8) . ?
Mo O4 1.675(8) . ?
Mo O2 2.163(7) . ?
Mo O1 2.170(7) . ?
Mo Cl2 2.378(4) . ?
Mo Cl1 2.405(4) . ?
P1 O1 1.487(7) . ?
P1 C1 1.795(11) . ?
P1 C7 1.795(11) . ?
P1 C25 1.815(11) . ?
P2 O2 1.497(8) . ?
P2 C19 1.786(12) . ?
P2 C13 1.794(12) . ?
P2 C26 1.815(11) . ?
N C25 1.435(12) . ?
N C27 1.438(15) . ?
N C26 1.446(13) . ?
C1 C2 1.360(16) . ?
C1 C6 1.376(14) . ?
C2 C3 1.37(2) . ?
C3 C4 1.40(2) . ?
C4 C5 1.34(2) . ?
C5 C6 1.414(19) . ?
C7 C12 1.365(15) . ?
C7 C8 1.390(15) . ?
C8 C9 1.395(17) . ?
C9 C10 1.352(18) . ?
C10 C11 1.402(19) . ?
C11 C12 1.401(17) . ?
C13 C18 1.370(18) . ?
C13 C14 1.377(18) . ?
C14 C15 1.49(3) . ?
C15 C16 1.35(4) . ?
C16 C17 1.29(4) . ?
C17 C18 1.38(3) . ?
C19 C24 1.325(16) . ?
C19 C20 1.358(17) . ?
C20 C21 1.401(19) . ?
C21 C22 1.41(2) . ?
C22 C23 1.27(2) . ?
C23 C24 1.38(2) . ?
C27 C28 1.41(2) . ?
Cl3 C29 1.57(3) . ?
Cl4 C29 1.57(3) . ?

loop_
_geom_torsion_atom_site_label_1
_geom_torsion_atom_site_label_2
_geom_torsion_atom_site_label_3
_geom_torsion_atom_site_label_4
_geom_torsion
_geom_torsion_site_symmetry_1
_geom_torsion_site_symmetry_2
_geom_torsion_site_symmetry_3
_geom_torsion_site_symmetry_4
_geom_torsion_publ_flag
Mo O1 P1 C25 -32.4(13) . . . . ?
O1 P1 C25 N -68.4(9) . . . . ?
P1 C25 N C26 114.1(9) . . . . ?
C25 N C26 P2 -105.0(9) . . . . ?
N C26 P2 O2 63.1(9) . . . . ?
C26 P2 O2 Mo 21(2) . . . . ?
P1 C25 N C27 -106.9(11) . . . . ?
C25 N C27 C28 -68.8(16) . . . . ?
P2 C26 N C27 117.6(11) . . . . ?
C26 N C27 C28 70.0(16) . . . . ?
